data_7217510
loop_
_publ_author_name
'Wang, Xiu-Li'
'Gong, Chun-Hua'
'Zhang, Ju-Wen'
'Hou, Li-Li'
'Luan, Jian'
'Liu, Guo-Cheng'

_publ_section_title
;
 Substituent position-induced diverse architectures of
 polyoxovanadate-based hybrid materials constructed from a linear
 trinuclear transition metal complex and a hexanuclear
 [V6O18]6&#x2212;cluster
;
_journal_issue 33
_journal_name_full CrystEngComm
_journal_page_first 7745
_journal_paper_doi 10.1039/C4CE00988F
_journal_volume 16
_journal_year 2014
_chemical_formula_sum 'C4 H12 N8 Ni O8 V2'
_chemical_formula_weight 460.81
_chemical_name_systematic
; 
 ? 
;
_space_group_IT_number 148
_symmetry_cell_setting trigonal
_symmetry_space_group_name_Hall '-R 3'
_symmetry_space_group_name_H-M 'R -3 :H'
_atom_sites_solution_hydrogens geom
_atom_sites_solution_primary direct
_atom_sites_solution_secondary difmap
_audit_creation_method SHELXL-97
_cell_angle_alpha 90.00
_cell_angle_beta 90.00
_cell_angle_gamma 120.00
_cell_formula_units_Z 9
_cell_length_a 15.9628(9)
_cell_length_b 15.9628(9)
_cell_length_c 14.4867(16)
_cell_measurement_temperature 296(2)
_cell_measurement_theta_max 28.26
_cell_measurement_theta_min 2.04
_cell_volume 3196.8(4)
_computing_cell_refinement 'SMART (Bruker, 2001)'
_computing_data_collection 'SMART (Bruker, 2001)'
_computing_data_reduction 'SAINT+ (Bruker, 1999)'
_computing_molecular_graphics 'PLATON (Spek, 2003)'
_computing_publication_material 'SHELXTL (1998)'
_computing_structure_refinement 'SHELXL-97 (Sheldrick, 2008)'
_computing_structure_solution 'SHELXS-97 (Sheldrick, 2008)'
_diffrn_ambient_temperature 296(2)
_diffrn_measured_fraction_theta_full 0.997
_diffrn_measured_fraction_theta_max 0.997
_diffrn_measurement_device_type 'CCD area detector'
_diffrn_measurement_method 'phi and omega scans'
_diffrn_radiation_monochromator graphite
_diffrn_radiation_source 'fine-focus sealed tube'
_diffrn_radiation_type MoK\a
_diffrn_radiation_wavelength 0.71073
_diffrn_reflns_av_R_equivalents 0.0308
_diffrn_reflns_av_unetI/netI 0.0321
_diffrn_reflns_limit_h_max 18
_diffrn_reflns_limit_h_min -21
_diffrn_reflns_limit_k_max 19
_diffrn_reflns_limit_k_min -20
_diffrn_reflns_limit_l_max 19
_diffrn_reflns_limit_l_min -18
_diffrn_reflns_number 6750
_diffrn_reflns_theta_full 28.26
_diffrn_reflns_theta_max 28.26
_diffrn_reflns_theta_min 2.04
_exptl_absorpt_coefficient_mu 2.658
_exptl_absorpt_correction_T_max 0.7238
_exptl_absorpt_correction_T_min 0.6462
_exptl_absorpt_correction_type multi-scan
_exptl_absorpt_process_details SADABS
_exptl_crystal_colour green
_exptl_crystal_density_diffrn 2.154
_exptl_crystal_density_method 'not measured'
_exptl_crystal_description block
_exptl_crystal_F_000 2070
_exptl_crystal_size_max 0.18
_exptl_crystal_size_mid 0.15
_exptl_crystal_size_min 0.13
_refine_diff_density_max 2.730
_refine_diff_density_min -1.223
_refine_diff_density_rms 0.168
_refine_ls_extinction_method none
_refine_ls_goodness_of_fit_ref 1.074
_refine_ls_hydrogen_treatment constr
_refine_ls_matrix_type full
_refine_ls_number_parameters 90
_refine_ls_number_reflns 1760
_refine_ls_number_restraints 0
_refine_ls_restrained_S_all 1.074
_refine_ls_R_factor_all 0.0687
_refine_ls_R_factor_gt 0.0523
_refine_ls_shift/su_max 0.000
_refine_ls_shift/su_mean 0.000
_refine_ls_structure_factor_coef Fsqd
_refine_ls_weighting_details 'calc w=1/[\s^2^(Fo^2^)+(0.0891P)^2^+32.0769P] where P=(Fo^2^+2Fc^2^)/3'
_refine_ls_weighting_scheme calc
_refine_ls_wR_factor_gt 0.1532
_refine_ls_wR_factor_ref 0.1633
_reflns_number_gt 1388
_reflns_number_total 1760
_reflns_threshold_expression >2sigma(I)
_cod_duplicate_entry 7216795
_cod_data_source_file c4ce00988f2.cif
_cod_data_source_block 1
_cod_depositor_comments
;
The following automatic conversions were performed:

'_symmetry_cell_setting' value 'Trigonal' changed to 'trigonal'
according to
/usr/data/users/saulius/crontab/automatic-downloads/current/RSC/lib/dictionaries/cif_core.dic
dictionary named 'cif_core.dic' version 2.4.2 from 2011-04-26.

Automatic conversion script
Id: cif_fix_values 2281 2013-09-26 08:29:07Z andrius 
;
_cod_original_sg_symbol_H-M 'R -3'
_cod_database_code 7217510

loop_
_symmetry_equiv_pos_as_xyz
'x, y, z'
'-y, x-y, z'
'-x+y, -x, z'
'x+2/3, y+1/3, z+1/3'
'-y+2/3, x-y+1/3, z+1/3'
'-x+y+2/3, -x+1/3, z+1/3'
'x+1/3, y+2/3, z+2/3'
'-y+1/3, x-y+2/3, z+2/3'
'-x+y+1/3, -x+2/3, z+2/3'
'-x, -y, -z'
'y, -x+y, -z'
'x-y, x, -z'
'-x+2/3, -y+1/3, -z+1/3'
'y+2/3, -x+y+1/3, -z+1/3'
'x-y+2/3, x+1/3, -z+1/3'
'-x+1/3, -y+2/3, -z+2/3'
'y+1/3, -x+y+2/3, -z+2/3'
'x-y+1/3, x+2/3, -z+2/3'

loop_
_atom_site_label
_atom_site_type_symbol
_atom_site_fract_x
_atom_site_fract_y
_atom_site_fract_z
_atom_site_U_iso_or_equiv
_atom_site_adp_type
_atom_site_occupancy
_atom_site_symmetry_multiplicity
_atom_site_calc_flag
_atom_site_refinement_flags
Ni1 Ni 0.0000 0.0000 -0.25942(6) 0.0187(3) Uani 1 3 d S
V1 V -0.15211(6) -0.18561(6) -0.43062(5) 0.0214(3) Uani 1 1 d .
N1 N -0.1161(3) -0.0218(3) -0.1807(3) 0.0208(8) Uani 1 1 d .
O1 O -0.09379(13) -0.11320(13) -0.34388(13) 0.0457(11) Uani 1 1 d .
H1WA H -0.4101 -0.0186 -0.1227 0.055 Uiso 1 1 d R
H1WB H -0.4678 -0.1155 -0.1046 0.055 Uiso 1 1 d R
O1W O -0.44392(13) -0.07384(13) -0.14761(13) 0.0476(12) Uani 1 1 d R
C1 C -0.20035(13) -0.03634(13) -0.20812(13) 0.0274(11) Uani 1 1 d R
Ni2 Ni 0.00000(13) 0.00000(13) 0.00000(13) 0.0180(3) Uani 1 6 d SR
N2 N -0.11705(13) -0.02040(13) -0.08474(13) 0.0215(8) Uani 1 1 d R
O2 O -0.21039(13) -0.13825(13) -0.50244(13) 0.0367(9) Uani 1 1 d R
C2 C -0.20228(13) -0.03345(13) -0.05855(13) 0.0334(12) Uani 1 1 d R
H2A H -0.2222 -0.0351 0.0021 0.040 Uiso 1 1 calc R
O3 O -0.2368(3) -0.2866(3) -0.3883(3) 0.0462(11) Uani 1 1 d .
N3 N -0.2558(3) -0.0440(4) -0.1353(4) 0.0391(12) Uani 1 1 d .
H3A H -0.3138 -0.0537 -0.1368 0.047 Uiso 1 1 calc R
N4 N -0.2390(5) -0.0519(5) -0.2917(4) 0.0661(19) Uani 1 1 d .
H4A H -0.2069 -0.0536 -0.3386 0.079 Uiso 1 1 calc R
H4B H -0.2962 -0.0604 -0.2990 0.079 Uiso 1 1 calc R

loop_
_atom_site_aniso_label
_atom_site_aniso_U_11
_atom_site_aniso_U_22
_atom_site_aniso_U_33
_atom_site_aniso_U_23
_atom_site_aniso_U_13
_atom_site_aniso_U_12
Ni1 0.0213(4) 0.0213(4) 0.0134(5) 0.000 0.000 0.01067(18)
V1 0.0202(4) 0.0193(4) 0.0203(4) -0.0016(3) -0.0001(3) 0.0066(3)
N1 0.0213(19) 0.024(2) 0.0199(18) -0.0026(15) -0.0024(14) 0.0136(16)
O1 0.046(3) 0.051(3) 0.045(2) -0.029(2) -0.0179(19) 0.028(2)
O1W 0.033(2) 0.036(2) 0.074(3) 0.015(2) 0.013(2) 0.0171(19)
C1 0.024(2) 0.022(2) 0.035(3) -0.0072(19) -0.009(2) 0.011(2)
Ni2 0.0199(5) 0.0199(5) 0.0142(6) 0.000 0.000 0.0100(2)
N2 0.0200(19) 0.026(2) 0.0185(19) 0.0010(15) 0.0012(14) 0.0118(16)
O2 0.036(2) 0.035(2) 0.038(2) 0.0117(17) -0.0007(17) 0.0176(18)
C2 0.029(3) 0.041(3) 0.033(3) 0.006(2) 0.010(2) 0.019(2)
O3 0.035(2) 0.035(2) 0.057(3) 0.018(2) 0.006(2) 0.0093(19)
N3 0.020(2) 0.041(3) 0.059(3) -0.003(2) 0.001(2) 0.017(2)
N4 0.059(4) 0.092(5) 0.056(4) -0.010(4) -0.006(3) 0.045(4)

loop_
_atom_type_symbol
_atom_type_description
_atom_type_scat_dispersion_real
_atom_type_scat_dispersion_imag
_atom_type_scat_source
C C 0.0033 0.0016 'International Tables Vol C Tables 4.2.6.8 and 6.1.1.4'
H H 0.0000 0.0000 'International Tables Vol C Tables 4.2.6.8 and 6.1.1.4'
N N 0.0061 0.0033 'International Tables Vol C Tables 4.2.6.8 and 6.1.1.4'
O O 0.0106 0.0060 'International Tables Vol C Tables 4.2.6.8 and 6.1.1.4'
V V 0.3005 0.5294 'International Tables Vol C Tables 4.2.6.8 and 6.1.1.4'
Ni Ni 0.3393 1.1124 'International Tables Vol C Tables 4.2.6.8 and 6.1.1.4'

loop_
_geom_angle_atom_site_label_1
_geom_angle_atom_site_label_2
_geom_angle_atom_site_label_3
_geom_angle
_geom_angle_site_symmetry_1
_geom_angle_site_symmetry_3
N1 Ni1 N1 92.10(15) 3 .
N1 Ni1 N1 92.10(15) 3 2
N1 Ni1 N1 92.10(15) . 2
N1 Ni1 O1 89.02(12) 3 3
N1 Ni1 O1 90.12(12) . 3
N1 Ni1 O1 177.47(12) 2 3
N1 Ni1 O1 177.48(12) 3 .
N1 Ni1 O1 89.01(12) . .
N1 Ni1 O1 90.12(12) 2 .
O1 Ni1 O1 88.72(8) 3 .
N1 Ni1 O1 90.12(12) 3 2
N1 Ni1 O1 177.48(13) . 2
N1 Ni1 O1 89.01(12) 2 2
O1 Ni1 O1 88.72(8) 3 2
O1 Ni1 O1 88.72(8) . 2
O3 V1 O1 107.91(19) . .
O3 V1 O2 106.75(18) . .
O1 V1 O2 112.16(11) . .
O3 V1 O2 108.46(19) . 12_554
O1 V1 O2 110.62(13) . 12_554
O2 V1 O2 110.76(6) . 12_554
C1 N1 N2 106.8(3) . .
C1 N1 Ni1 128.5(3) . .
N2 N1 Ni1 124.7(2) . .
V1 O1 Ni1 166.32(12) . .
N1 C1 N4 130.7(4) . .
N1 C1 N3 110.5(3) . .
N4 C1 N3 118.5(4) . .
N2 Ni2 N2 89.84(12) 10 12
N2 Ni2 N2 90.16(12) 10 3
N2 Ni2 N2 180.00(13) 12 3
N2 Ni2 N2 89.84(12) 10 11
N2 Ni2 N2 89.84(14) 12 11
N2 Ni2 N2 90.16(10) 3 11
N2 Ni2 N2 180.00(18) 10 .
N2 Ni2 N2 90.16(7) 12 .
N2 Ni2 N2 89.84(7) 3 .
N2 Ni2 N2 90.16(7) 11 .
N2 Ni2 N2 90.16(12) 10 2
N2 Ni2 N2 90.16(10) 12 2
N2 Ni2 N2 89.8 3 2
N2 Ni2 N2 180.00(12) 11 2
N2 Ni2 N2 89.84(7) . 2
C2 N2 N1 107.60(17) . .
C2 N2 Ni2 128.0 . .
N1 N2 Ni2 124.44(17) . .
V1 O2 V1 141.72(12) . 11_554
N2 C2 N3 108.5(2) . .
C1 N3 C2 106.6(3) . .

loop_
_geom_bond_atom_site_label_1
_geom_bond_atom_site_label_2
_geom_bond_distance
_geom_bond_site_symmetry_2
Ni1 N1 2.053(4) 3
Ni1 N1 2.053(4) .
Ni1 N1 2.053(4) 2
Ni1 O1 2.0731(19) 3
Ni1 O1 2.0732(19) .
Ni1 O1 2.0732(19) 2
V1 O3 1.620(4) .
V1 O1 1.645(2) .
V1 O2 1.795(2) .
V1 O2 1.798(2) 12_554
N1 C1 1.307(4) .
N1 N2 1.390(4) .
C1 N4 1.324(6) .
C1 N3 1.343(5) .
Ni2 N2 2.120(4) 10
Ni2 N2 2.120(3) 12
Ni2 N2 2.120(3) 3
Ni2 N2 2.120(3) 11
Ni2 N2 2.1204 .
Ni2 N2 2.120(3) 2
N2 C2 1.3247 .
O2 V1 1.798(2) 11_554
C2 N3 1.360(6) .
